data_2207460
loop_
_publ_author_name
'Yongkwan Dong'
'Francis J. DiSalvo'

_publ_section_title
;
 Reinvestigation of MnSn~2~
;
_journal_coeditor_code BT6789
_journal_issue 12
_journal_name_full 'Acta Crystallographica Section E'
_journal_page_first i282
_journal_page_last i284
_journal_paper_doi 10.1107/S1600536805038092
_journal_volume 61
_journal_year 2005
_chemical_formula_iupac 'Mn Sn2'
_chemical_formula_structural 'Mn Sn2'
_chemical_formula_sum 'Mn Sn2'
_chemical_formula_weight 292.32
_chemical_name_systematic
;
manganese distannite
;
_space_group_IT_number 140
_symmetry_cell_setting tetragonal
_symmetry_space_group_name_Hall '-I 4 2c'
_symmetry_space_group_name_H-M 'I 4/m c m'
_atom_sites_solution_primary direct
_atom_sites_solution_secondary difmap
_cell_angle_alpha 90.00
_cell_angle_beta 90.00
_cell_angle_gamma 90.00
_cell_formula_units_Z 4
_cell_length_a 6.6438(3)
_cell_length_b 6.6438(3)
_cell_length_c 5.4206(6)
_cell_measurement_reflns_used 907
_cell_measurement_temperature 157.00(10)
_cell_measurement_theta_max 39.2692
_cell_measurement_theta_min 6.1411
_cell_volume 239.27(3)
_computing_cell_refinement APEX2
_computing_data_collection 'APEX2 (Bruker, 2003)'
_computing_data_reduction 'SAINT-Plus (Bruker, 2003)'
_computing_molecular_graphics 'DIAMOND (Brandenburg, 1999)'
_computing_publication_material 'WinGX (Farrugia, 1999)'
_computing_structure_refinement 'SHELXL97 (Sheldrick, 1997)'
_computing_structure_solution 'SHELXS97 (Sheldrick, 1997)'
_diffrn_ambient_temperature 157.00(10)
_diffrn_measured_fraction_theta_full 1.000
_diffrn_measured_fraction_theta_max 0.977
_diffrn_measurement_device_type 'Bruker X8 APEX II 4K CCD area-detector'
_diffrn_measurement_method '\f and \w'
_diffrn_radiation_monochromator graphite
_diffrn_radiation_source 'fine-focus sealed tube'
_diffrn_radiation_type 'Mo K\a'
_diffrn_radiation_wavelength 0.71073
_diffrn_reflns_av_R_equivalents 0.0344
_diffrn_reflns_av_sigmaI/netI 0.0238
_diffrn_reflns_limit_h_max 7
_diffrn_reflns_limit_h_min -10
_diffrn_reflns_limit_k_max 11
_diffrn_reflns_limit_k_min -11
_diffrn_reflns_limit_l_max 9
_diffrn_reflns_limit_l_min -9
_diffrn_reflns_number 1402
_diffrn_reflns_theta_full 25.00
_diffrn_reflns_theta_max 39.27
_diffrn_reflns_theta_min 4.34
_diffrn_standards_number 0
_exptl_absorpt_coefficient_mu 25.478
_exptl_absorpt_correction_T_max 0.6298
_exptl_absorpt_correction_T_min 0.3464
_exptl_absorpt_correction_type multi-scan
_exptl_absorpt_process_details '(SADABS; Sheldrick, 2003)'
_exptl_crystal_colour black
_exptl_crystal_density_diffrn 8.115
_exptl_crystal_density_method 'not measured'
_exptl_crystal_description needle
_exptl_crystal_F_000 500
_exptl_crystal_size_max 0.08
_exptl_crystal_size_mid 0.02
_exptl_crystal_size_min 0.02
_refine_diff_density_max 1.208
_refine_diff_density_min -1.439
_refine_ls_extinction_coef 0.0143(8)
_refine_ls_extinction_expression Fc^*^=kFc[1+0.001xFc^2^\l^3^/sin(2\q)]^-1/4^
_refine_ls_extinction_method 'SHELXL97 (Sheldrick, 1997)'
_refine_ls_goodness_of_fit_ref 1.219
_refine_ls_matrix_type full
_refine_ls_number_parameters 8
_refine_ls_number_reflns 209
_refine_ls_number_restraints 0
_refine_ls_restrained_S_all 1.219
_refine_ls_R_factor_all 0.0171
_refine_ls_R_factor_gt 0.0162
_refine_ls_shift/su_max 0.000
_refine_ls_shift/su_mean 0.000
_refine_ls_structure_factor_coef Fsqd
_refine_ls_weighting_details 'calc w = 1/[\s^2^(Fo^2^)+(0.0047P)^2^+0.2469P] where P=(Fo^2^+2Fc^2^)/3'
_refine_ls_weighting_scheme calc
_refine_ls_wR_factor_gt 0.0302
_refine_ls_wR_factor_ref 0.0304
_reflns_number_gt 199
_reflns_number_total 209
_reflns_threshold_expression I>2\s(I)
_cod_data_source_file bt6789.cif
_cod_data_source_block I
_cod_depositor_comments
;
The following automatic conversions were performed:
'_symmetry_cell_setting' value 'Tetragonal' changed to 'tetragonal'
according to '/home/saulius/struct/CIF-dictionaries/cif_core.dic'
dictionary named 'cif_core.dic' version 2.4.1 from 2010-06-29.

Automatic conversion script
Id: cif_fix_enum 1527 2010-12-29 10:47:43Z saulius 

The following automatic conversions were performed:

'_symmetry_cell_setting' value 'Tetragonal' changed to 'tetragonal'
according to /home/saulius/struct/CIF-dictionaries/cif_core.dic
dictionary named 'cif_core.dic' version 2.4.1 from 2010-06-29.

Automatic conversion script
Id: cif_fix_values 1715 2011-07-08 13:25:40Z adriana 
;
_cod_database_code 2207460
_cod_database_fobs_code 2207460

loop_
_symmetry_equiv_pos_as_xyz
'x, y, z'
'-x, -y, z'
'-y, x, z'
'y, -x, z'
'-x, y, -z+1/2'
'x, -y, -z+1/2'
'y, x, -z+1/2'
'-y, -x, -z+1/2'
'x+1/2, y+1/2, z+1/2'
'-x+1/2, -y+1/2, z+1/2'
'-y+1/2, x+1/2, z+1/2'
'y+1/2, -x+1/2, z+1/2'
'-x+1/2, y+1/2, -z+1'
'x+1/2, -y+1/2, -z+1'
'y+1/2, x+1/2, -z+1'
'-y+1/2, -x+1/2, -z+1'
'-x, -y, -z'
'x, y, -z'
'y, -x, -z'
'-y, x, -z'
'x, -y, z-1/2'
'-x, y, z-1/2'
'-y, -x, z-1/2'
'y, x, z-1/2'
'-x+1/2, -y+1/2, -z+1/2'
'x+1/2, y+1/2, -z+1/2'
'y+1/2, -x+1/2, -z+1/2'
'-y+1/2, x+1/2, -z+1/2'
'x+1/2, -y+1/2, z'
'-x+1/2, y+1/2, z'
'-y+1/2, -x+1/2, z'
'y+1/2, x+1/2, z'

loop_
_atom_site_label
_atom_site_fract_x
_atom_site_fract_y
_atom_site_fract_z
_atom_site_U_iso_or_equiv
_atom_site_adp_type
_atom_site_calc_flag
_atom_site_refinement_flags
_atom_site_occupancy
_atom_site_type_symbol
Mn 0.0000 0.0000 0.2500 0.00487(12) Uani d S 1 Mn
Sn 0.33857(2) 0.16143(2) 0.0000 0.00554(9) Uani d S 1 Sn

loop_
_atom_site_aniso_label
_atom_site_aniso_U_11
_atom_site_aniso_U_22
_atom_site_aniso_U_33
_atom_site_aniso_U_12
_atom_site_aniso_U_13
_atom_site_aniso_U_23
Mn 0.00495(17) 0.00495(17) 0.0047(2) 0.000 0.000 0.000
Sn 0.00523(10) 0.00523(10) 0.00617(11) -0.00057(6) 0.000 0.000

loop_
_atom_type_symbol
_atom_type_description
_atom_type_scat_dispersion_real
_atom_type_scat_dispersion_imag
_atom_type_scat_source
Mn Mn 0.3368 0.7283 'International Tables Vol C Tables 4.2.6.8 and 6.1.1.4'
Sn Sn -0.6537 1.4246 'International Tables Vol C Tables 4.2.6.8 and 6.1.1.4'

loop_
_geom_angle_atom_site_label_1
_geom_angle_atom_site_label_2
_geom_angle_atom_site_label_3
_geom_angle_site_symmetry_1
_geom_angle_site_symmetry_3
_geom_angle
_geom_angle_publ_flag
Mn Mn Mn 17_556 17 180.0 ?
Mn Mn Sn 17_556 25 61.463(3) ?
Mn Mn Sn 17 25 118.537(3) ?
Mn Mn Sn 17_556 17 118.537(3) ?
Mn Mn Sn 17 17 61.463(3) ?
Sn Mn Sn 25 17 145.880(7) yes
Mn Mn Sn 17_556 9_445 61.463(3) ?
Mn Mn Sn 17 9_445 118.537(3) ?
Sn Mn Sn 25 9_445 122.925(6) ?
Sn Mn Sn 17 9_445 68.197(6) ?
Mn Mn Sn 17_556 11_545 61.463(3) ?
Mn Mn Sn 17 11_545 118.537(3) ?
Sn Mn Sn 25 11_545 76.807(3) ?
Sn Mn Sn 17 11_545 135.569(7) ?
Sn Mn Sn 9_445 11_545 76.807(3) ?
Mn Mn Sn 17_556 27_455 61.463(3) ?
Mn Mn Sn 17 27_455 118.537(3) ?
Sn Mn Sn 25 27_455 76.807(3) ?
Sn Mn Sn 17 27_455 75.070(7) ?
Sn Mn Sn 9_445 27_455 76.807(3) ?
Sn Mn Sn 11_545 27_455 122.925(6) ?
Mn Mn Sn 17_556 . 118.537(3) ?
Mn Mn Sn 17 . 61.463(3) ?
Sn Mn Sn 25 . 68.197(6) yes
Sn Mn Sn 17 . 122.925(6) yes
Sn Mn Sn 9_445 . 145.880(7) ?
Sn Mn Sn 11_545 . 75.070(7) ?
Sn Mn Sn 27_455 . 135.569(7) ?
Mn Mn Sn 17_556 19 118.537(3) ?
Mn Mn Sn 17 19 61.463(3) ?
Sn Mn Sn 25 19 135.569(7) yes
Sn Mn Sn 17 19 76.807(3) yes
Sn Mn Sn 9_445 19 75.070(7) ?
Sn Mn Sn 11_545 19 68.197(6) ?
Sn Mn Sn 27_455 19 145.880(7) ?
Sn Mn Sn . 19 76.807(3) yes
Mn Mn Sn 17_556 3 118.537(3) ?
Mn Mn Sn 17 3 61.463(3) ?
Sn Mn Sn 25 3 75.070(7) yes
Sn Mn Sn 17 3 76.807(3) ?
Sn Mn Sn 9_445 3 135.569(7) ?
Sn Mn Sn 11_545 3 145.880(7) ?
Sn Mn Sn 27_455 3 68.197(6) ?
Sn Mn Sn . 3 76.807(2) ?
Sn Mn Sn 19 3 122.925(6) ?
Mn Sn Mn 25 17 145.880(7) yes
Mn Sn Mn 25 . 111.803(6) yes
Mn Sn Mn 17 . 57.075(6) yes
Mn Sn Mn 25 9_554 57.075(6) ?
Mn Sn Mn 17 9_554 111.803(6) ?
Mn Sn Mn . 9_554 145.880(7) ?
Mn Sn Sn 25 17_655 107.060(4) ?
Mn Sn Sn 17 17_655 107.060(4) ?
Mn Sn Sn . 17_655 107.060(4) ?
Mn Sn Sn 9_554 17_655 107.060(4) ?
Mn Sn Sn 25 25 55.901(3) ?
Mn Sn Sn 17 25 104.689(7) ?
Mn Sn Sn . 25 55.901(3) ?
Mn Sn Sn 9_554 25 104.689(7) ?
Sn Sn Sn 17_655 25 121.554(7) ?
Mn Sn Sn 25 25_554 104.689(7) ?
Mn Sn Sn 17 25_554 55.901(3) ?
Mn Sn Sn . 25_554 104.689(7) ?
Mn Sn Sn 9_554 25_554 55.901(3) ?
Sn Sn Sn 17_655 25_554 121.554(7) ?
Sn Sn Sn 25 25_554 116.893(13) ?

loop_
_geom_bond_atom_site_label_1
_geom_bond_atom_site_label_2
_geom_bond_site_symmetry_2
_geom_bond_distance
_geom_bond_publ_flag
Mn Mn 17_556 2.7103(3) ?
Mn Mn 17 2.7103(3) yes
Mn Sn 25 2.83663(13) ?
Mn Sn 17 2.83663(13) ?
Mn Sn 9_445 2.83663(14) ?
Mn Sn 11_545 2.83663(13) ?
Mn Sn 27_455 2.83663(14) ?
Mn Sn . 2.83663(14) yes
Mn Sn 19 2.83663(14) ?
Mn Sn 3 2.83663(13) ?
Sn Mn 25 2.83663(14) ?
Sn Mn 17 2.83663(13) ?
Sn Mn 9_554 2.83663(14) ?
Sn Sn 17_655 3.0335(4) yes
Sn Sn 25 3.1805(3) yes
Sn Sn 25_554 3.1805(3) ?
